data_2020720
loop_
_publ_author_name
'Sagar, Belakavadi K.'
'Harsha, Kachigere B.'
'Yathirajan, Hemmige S.'
'Rangappa, Kanchugarakoppal S.'
'Rathore, Ravindranath S.'
'Glidewell, Christopher'

_publ_section_title
;
 Three closely related
 4,5,6,7-tetrahydro-1<i>H</i>-pyrazolo[4,3-<i>c</i>]pyridines: synthesis,
 molecular conformations and hydrogen bonding in zero, one and two
 dimensions
;
_journal_coeditor_code YF3117
_journal_issue 3
_journal_name_full 'Acta Crystallographica Section C'
_journal_page_first 298
_journal_page_last 304
_journal_paper_doi 10.1107/S205322961700273X
_journal_volume 73
_journal_year 2017
_chemical_formula_iupac 'C21 H19 F4 N3 O2 S'
_chemical_formula_moiety 'C21 H19 F4 N3 O2 S'
_chemical_formula_sum 'C21 H19 F4 N3 O2 S'
_chemical_formula_weight 453.45
_chemical_name_systematic
1-(4-Fluorophenyl)-5-methylsulfonyl-3-[4-(trifluoromethyl)phenyl]-4,5,6,7-tetrahydro-1<i>H</i>-pyrazolo[4,3-<i>c</i>]pyridine
_space_group_crystal_system orthorhombic
_space_group_IT_number 61
_space_group_name_Hall '-P 2ac 2ab'
_space_group_name_H-M_alt 'P b c a'
_symmetry_space_group_name_Hall '-P 2ac 2ab'
_symmetry_space_group_name_H-M 'P b c a'
_atom_sites_solution_hydrogens geom
_audit_creation_method SHELXL-2014
_cell_angle_alpha 90
_cell_angle_beta 90
_cell_angle_gamma 90
_cell_formula_units_Z 8
_cell_length_a 19.7282(6)
_cell_length_b 9.7644(3)
_cell_length_c 20.7157(7)
_cell_measurement_reflns_used 4704
_cell_measurement_temperature 296(2)
_cell_measurement_theta_max 27.762
_cell_measurement_theta_min 2.065
_cell_volume 3990.5(2)
_computing_cell_refinement
;
APEX2 (Bruker, 2012)
;
_computing_data_collection
;
APEX2 (Bruker, 2012)
;
_computing_data_reduction
;
SAINT-Plus (Bruker, 2012)
;
_computing_molecular_graphics
;
PLATON (Spek, 2009)
;
_computing_publication_material
;
SHELXL2014 (Sheldrick, 2015) and PLATON (Spek, 2009)
;
_computing_structure_refinement
;
SHELXL2014 (Sheldrick, 2015)
;
_computing_structure_solution
;
SHELXS86 (Sheldrick, 2008)
;
_diffrn_ambient_temperature 296(2)
_diffrn_measured_fraction_theta_full 0.999
_diffrn_measured_fraction_theta_max 1.000
_diffrn_measurement_device_type 'Bruker Kappa APEXII'
_diffrn_measurement_method '\f and \w scans'
_diffrn_radiation_type MoK\a
_diffrn_radiation_wavelength 0.71073
_diffrn_reflns_av_R_equivalents 0.0393
_diffrn_reflns_limit_h_max 24
_diffrn_reflns_limit_h_min -22
_diffrn_reflns_limit_k_max 12
_diffrn_reflns_limit_k_min -12
_diffrn_reflns_limit_l_max 26
_diffrn_reflns_limit_l_min -25
_diffrn_reflns_number 50117
_diffrn_reflns_theta_full 25.242
_diffrn_reflns_theta_max 26.549
_diffrn_reflns_theta_min 2.221
_diffrn_standards_decay_% 0
_diffrn_standards_interval_count 0
_diffrn_standards_interval_time 0
_diffrn_standards_number 0
_exptl_absorpt_coefficient_mu 0.224
_exptl_absorpt_correction_T_max 0.939
_exptl_absorpt_correction_T_min 0.926
_exptl_absorpt_correction_type multi-scan
_exptl_absorpt_process_details '(SADABS; Bruker, 20012)'
_exptl_crystal_colour colourless
_exptl_crystal_density_diffrn 1.510
_exptl_crystal_description block
_exptl_crystal_F_000 1872
_exptl_crystal_size_max 0.310
_exptl_crystal_size_mid 0.290
_exptl_crystal_size_min 0.280
_refine_diff_density_max 0.350
_refine_diff_density_min -0.525
_refine_ls_extinction_coef 0.0032(8)
_refine_ls_extinction_expression Fc^*^=kFc[1+0.001xFc^2^\l^3^/sin(2\q)]^-1/4^
_refine_ls_extinction_method
;
SHELXL2014 (Sheldrick, 2015)
;
_refine_ls_goodness_of_fit_ref 1.117
_refine_ls_hydrogen_treatment constr
_refine_ls_matrix_type full
_refine_ls_number_parameters 282
_refine_ls_number_reflns 4148
_refine_ls_number_restraints 0
_refine_ls_restrained_S_all 1.117
_refine_ls_R_factor_all 0.0987
_refine_ls_R_factor_gt 0.0581
_refine_ls_shift/su_max 0.000
_refine_ls_shift/su_mean 0.000
_refine_ls_structure_factor_coef Fsqd
_refine_ls_weighting_details 'w=1/[\s^2^(Fo^2^)+(0.1039P)^2^+2.7804P] where P=(Fo^2^+2Fc^2^)/3'
_refine_ls_weighting_scheme calc
_refine_ls_wR_factor_gt 0.1592
_refine_ls_wR_factor_ref 0.2102
_reflns_number_gt 2738
_reflns_number_total 4148
_reflns_threshold_expression 'I > 2\s(I)'
_cod_data_source_file yf3117sup1.cif
_cod_data_source_block I
_cod_database_code 2020720
_shelx_space_group_comment
;
The symmetry employed for this shelxl refinement is uniquely defined
by the following loop, which should always be used as a source of
symmetry information in preference to the above space-group names.
They are only intended as comments.
;
_shelx_estimated_absorpt_t_min 0.934
_shelx_estimated_absorpt_t_max 0.940
_shelxl_version_number 2.014

loop_
_space_group_symop_operation_xyz
'x, y, z'
'-x+1/2, -y, z+1/2'
'x+1/2, -y+1/2, -z'
'-x, y+1/2, -z+1/2'
'-x, -y, -z'
'x-1/2, y, -z-1/2'
'-x-1/2, y-1/2, z'
'x, -y-1/2, z-1/2'

loop_
_atom_site_type_symbol
_atom_site_label
_atom_site_fract_x
_atom_site_fract_y
_atom_site_fract_z
_atom_site_U_iso_or_equiv
_atom_site_adp_type
_atom_site_calc_flag
_atom_site_occupancy
N N1 0.38650(11) 0.7471(3) 0.45255(12) 0.0452(6) Uani d 1
N N2 0.37282(12) 0.6640(3) 0.50338(13) 0.0464(6) Uani d 1
C C3 0.43251(13) 0.6512(3) 0.53422(14) 0.0412(7) Uani d 1
C C3A 0.48364(14) 0.7256(3) 0.50227(14) 0.0402(6) Uani d 1
C C4 0.55757(14) 0.7426(3) 0.51515(15) 0.0435(7) Uani d 1
H H4A 0.5649 0.7621 0.5605 0.052 Uiso calc 1
H H4B 0.5815 0.6588 0.5044 0.052 Uiso calc 1
N N5 0.58350(12) 0.8571(3) 0.47532(12) 0.0450(6) Uani d 1
C C6 0.56076(15) 0.8565(4) 0.40750(15) 0.0498(7) Uani d 1
H H6A 0.5721 0.7694 0.3877 0.060 Uiso calc 1
H H6B 0.5839 0.9283 0.3838 0.060 Uiso calc 1
C C7 0.48439(16) 0.8792(3) 0.40391(16) 0.0492(7) Uani d 1
H H7A 0.4736 0.9736 0.4143 0.059 Uiso calc 1
H H7B 0.4681 0.8599 0.3607 0.059 Uiso calc 1
C C7A 0.45184(14) 0.7861(3) 0.45089(14) 0.0430(7) Uani d 1
C C17 0.33306(15) 0.7798(3) 0.40629(16) 0.0512(8) Uani d 1
H H17A 0.3421 0.8691 0.3876 0.061 Uiso calc 1
H H17B 0.2901 0.7850 0.4289 0.061 Uiso calc 1
C C11 0.32736(14) 0.6760(4) 0.35284(15) 0.0482(8) Uani d 1
C C12 0.31506(16) 0.5384(4) 0.36714(18) 0.0562(8) Uani d 1
H H12 0.3117 0.5110 0.4100 0.067 Uiso calc 1
C C13 0.30780(18) 0.4429(4) 0.3189(2) 0.0704(11) Uani d 1
H H13 0.3004 0.3512 0.3288 0.084 Uiso calc 1
C C14 0.31172(19) 0.4851(6) 0.2564(2) 0.0766(12) Uani d 1
F F14 0.30351(16) 0.3926(4) 0.20841(14) 0.1188(11) Uani d 1
C C15 0.3238(2) 0.6185(6) 0.2395(2) 0.0806(13) Uani d 1
H H15 0.3265 0.6444 0.1964 0.097 Uiso calc 1
C C16 0.33188(17) 0.7143(4) 0.28874(18) 0.0650(10) Uani d 1
H H16 0.3404 0.8053 0.2783 0.078 Uiso calc 1
C C31 0.43545(14) 0.5722(3) 0.59446(14) 0.0413(7) Uani d 1
C C32 0.49679(14) 0.5259(3) 0.61880(14) 0.0452(7) Uani d 1
H H32 0.5364 0.5422 0.5957 0.054 Uiso calc 1
C C33 0.50019(16) 0.4561(3) 0.67656(15) 0.0484(7) Uani d 1
H H33 0.5419 0.4273 0.6926 0.058 Uiso calc 1
C C34 0.44176(16) 0.4290(3) 0.71045(15) 0.0480(7) Uani d 1
C C35 0.37958(16) 0.4711(3) 0.68658(16) 0.0531(8) Uani d 1
H H35 0.3400 0.4507 0.7089 0.064 Uiso calc 1
C C36 0.37683(15) 0.5435(3) 0.62941(16) 0.0506(8) Uani d 1
H H36 0.3351 0.5736 0.6140 0.061 Uiso calc 1
C C37 0.4453(2) 0.3459(4) 0.76991(18) 0.0622(9) Uani d 1
F F31 0.44298(18) 0.2127(2) 0.75781(13) 0.1069(10) Uani d 1
F F32 0.39575(15) 0.3710(3) 0.81152(12) 0.1023(9) Uani d 1
F F33 0.50207(14) 0.3661(3) 0.80380(11) 0.0960(8) Uani d 1
S S51 0.66482(4) 0.88817(9) 0.48509(4) 0.0538(3) Uani d 1
O O51 0.67969(14) 1.0121(3) 0.45186(16) 0.0803(8) Uani d 1
O O52 0.67724(13) 0.8798(3) 0.55280(13) 0.0733(8) Uani d 1
C C51 0.70896(16) 0.7557(4) 0.44678(18) 0.0609(9) Uani d 1
H H51A 0.7567 0.7676 0.4536 0.091 Uiso calc 1
H H51B 0.6994 0.7576 0.4013 0.091 Uiso calc 1
H H51C 0.6949 0.6694 0.4644 0.091 Uiso calc 1

loop_
_atom_site_aniso_label
_atom_site_aniso_U_11
_atom_site_aniso_U_22
_atom_site_aniso_U_33
_atom_site_aniso_U_12
_atom_site_aniso_U_13
_atom_site_aniso_U_23
N1 0.0343(12) 0.0517(14) 0.0497(14) 0.0055(10) -0.0031(10) 0.0008(12)
N2 0.0351(12) 0.0520(15) 0.0521(15) 0.0015(11) -0.0016(10) 0.0044(12)
C3 0.0310(13) 0.0428(15) 0.0499(17) 0.0013(11) 0.0000(11) -0.0025(13)
C3A 0.0331(14) 0.0419(16) 0.0458(15) 0.0040(11) 0.0001(11) -0.0036(12)
C4 0.0348(14) 0.0476(16) 0.0481(17) -0.0029(12) -0.0013(11) 0.0006(13)
N5 0.0363(13) 0.0474(14) 0.0513(15) -0.0052(11) -0.0002(10) -0.0043(11)
C6 0.0439(16) 0.0561(18) 0.0495(18) -0.0020(14) 0.0024(13) 0.0025(14)
C7 0.0453(17) 0.0516(18) 0.0508(18) 0.0004(13) 0.0006(13) 0.0051(14)
C7A 0.0358(14) 0.0469(16) 0.0462(16) 0.0041(12) -0.0003(12) -0.0023(13)
C17 0.0357(15) 0.0591(19) 0.059(2) 0.0086(13) -0.0078(13) 0.0046(15)
C11 0.0294(14) 0.067(2) 0.0482(18) 0.0074(13) -0.0031(12) 0.0018(15)
C12 0.0427(17) 0.068(2) 0.058(2) -0.0061(15) 0.0052(14) -0.0056(17)
C13 0.052(2) 0.081(3) 0.078(3) -0.0109(19) 0.0098(18) -0.015(2)
C14 0.049(2) 0.112(4) 0.068(3) -0.003(2) 0.0007(17) -0.029(3)
F14 0.103(2) 0.166(3) 0.088(2) -0.0128(19) -0.0001(15) -0.062(2)
C15 0.065(3) 0.129(4) 0.047(2) 0.016(3) -0.0060(17) -0.005(2)
C16 0.053(2) 0.079(3) 0.062(2) 0.0121(17) -0.0017(16) 0.014(2)
C31 0.0370(14) 0.0416(15) 0.0455(16) -0.0011(12) -0.0004(11) -0.0043(13)
C32 0.0358(14) 0.0487(16) 0.0511(17) -0.0020(12) 0.0021(12) 0.0038(14)
C33 0.0461(16) 0.0489(17) 0.0503(17) 0.0006(13) -0.0069(13) -0.0001(14)
C34 0.0543(18) 0.0451(16) 0.0445(17) -0.0033(13) 0.0017(13) -0.0016(13)
C35 0.0470(17) 0.0554(19) 0.057(2) -0.0004(14) 0.0135(14) 0.0025(16)
C36 0.0364(15) 0.0564(19) 0.059(2) 0.0045(13) 0.0035(13) 0.0036(16)
C37 0.077(2) 0.059(2) 0.050(2) -0.0042(18) 0.0008(17) 0.0042(17)
F31 0.181(3) 0.0580(14) 0.0817(17) -0.0065(16) -0.0127(17) 0.0183(13)
F32 0.108(2) 0.137(2) 0.0623(15) 0.0034(17) 0.0266(14) 0.0241(15)
F33 0.0966(19) 0.130(2) 0.0617(14) -0.0050(16) -0.0185(13) 0.0194(14)
S51 0.0414(5) 0.0556(5) 0.0644(6) -0.0143(3) 0.0013(3) -0.0099(4)
O51 0.0717(17) 0.0566(15) 0.113(2) -0.0264(13) 0.0075(15) 0.0034(15)
O52 0.0542(15) 0.107(2) 0.0590(15) -0.0233(13) -0.0064(11) -0.0212(14)
C51 0.0395(16) 0.075(2) 0.068(2) -0.0023(16) 0.0020(15) -0.0066(18)

loop_
_atom_type_symbol
_atom_type_description
_atom_type_scat_dispersion_real
_atom_type_scat_dispersion_imag
_atom_type_scat_source
C C 0.0033 0.0016 'International Tables Vol C Tables 4.2.6.8 and 6.1.1.4'
H H 0.0000 0.0000 'International Tables Vol C Tables 4.2.6.8 and 6.1.1.4'
N N 0.0061 0.0033 'International Tables Vol C Tables 4.2.6.8 and 6.1.1.4'
O O 0.0106 0.0060 'International Tables Vol C Tables 4.2.6.8 and 6.1.1.4'
F F 0.0171 0.0103 'International Tables Vol C Tables 4.2.6.8 and 6.1.1.4'
S S 0.1246 0.1234 'International Tables Vol C Tables 4.2.6.8 and 6.1.1.4'

loop_
_geom_angle_atom_site_label_1
_geom_angle_atom_site_label_2
_geom_angle_atom_site_label_3
_geom_angle
C7A N1 N2 112.3(2)
C7A N1 C17 127.8(3)
N2 N1 C17 119.8(2)
C3 N2 N1 104.5(2)
N2 C3 C3A 110.9(3)
N2 C3 C31 119.1(2)
C3A C3 C31 130.0(3)
C7A C3A C3 105.0(2)
C7A C3A C4 122.6(3)
C3 C3A C4 132.4(3)
N5 C4 C3A 108.8(2)
N5 C4 H4A 109.9
C3A C4 H4A 109.9
N5 C4 H4B 109.9
C3A C4 H4B 109.9
H4A C4 H4B 108.3
C6 N5 C4 115.0(2)
C6 N5 S51 114.5(2)
C4 N5 S51 114.06(19)
N5 C6 C7 110.3(3)
N5 C6 H6A 109.6
C7 C6 H6A 109.6
N5 C6 H6B 109.6
C7 C6 H6B 109.6
H6A C6 H6B 108.1
C7A C7 C6 107.9(3)
C7A C7 H7A 110.1
C6 C7 H7A 110.1
C7A C7 H7B 110.1
C6 C7 H7B 110.1
H7A C7 H7B 108.4
N1 C7A C3A 107.3(3)
N1 C7A C7 127.4(3)
C3A C7A C7 125.3(3)
N1 C17 C11 112.9(2)
N1 C17 H17A 109.0
C11 C17 H17A 109.0
N1 C17 H17B 109.0
C11 C17 H17B 109.0
H17A C17 H17B 107.8
C16 C11 C12 118.4(3)
C16 C11 C17 121.3(3)
C12 C11 C17 120.3(3)
C13 C12 C11 121.1(4)
C13 C12 H12 119.4
C11 C12 H12 119.4
C14 C13 C12 118.7(4)
C14 C13 H13 120.7
C12 C13 H13 120.7
F14 C14 C13 119.4(5)
F14 C14 C15 117.9(4)
C13 C14 C15 122.7(4)
C14 C15 C16 118.2(4)
C14 C15 H15 120.9
C16 C15 H15 120.9
C11 C16 C15 120.9(4)
C11 C16 H16 119.5
C15 C16 H16 119.5
C32 C31 C36 118.0(3)
C32 C31 C3 121.0(3)
C36 C31 C3 121.0(3)
C33 C32 C31 121.3(3)
C33 C32 H32 119.4
C31 C32 H32 119.4
C34 C33 C32 119.8(3)
C34 C33 H33 120.1
C32 C33 H33 120.1
C33 C34 C35 120.2(3)
C33 C34 C37 119.5(3)
C35 C34 C37 120.2(3)
C36 C35 C34 119.5(3)
C36 C35 H35 120.2
C34 C35 H35 120.2
C35 C36 C31 121.1(3)
C35 C36 H36 119.5
C31 C36 H36 119.5
F31 C37 F32 106.2(3)
F31 C37 F33 105.9(3)
F32 C37 F33 104.4(3)
F31 C37 C34 112.4(3)
F32 C37 C34 113.9(3)
F33 C37 C34 113.3(3)
O51 S51 O52 119.30(18)
O51 S51 N5 107.37(16)
O52 S51 N5 106.14(14)
O51 S51 C51 107.85(19)
O52 S51 C51 108.55(18)
N5 S51 C51 107.04(15)
S51 C51 H51A 109.5
S51 C51 H51B 109.5
H51A C51 H51B 109.5
S51 C51 H51C 109.5
H51A C51 H51C 109.5
H51B C51 H51C 109.5

loop_
_geom_bond_atom_site_label_1
_geom_bond_atom_site_label_2
_geom_bond_distance
N1 C7A 1.344(4)
N1 N2 1.356(4)
N1 C17 1.460(4)
N2 C3 1.345(4)
C3 C3A 1.408(4)
C3 C31 1.468(4)
C3A C7A 1.369(4)
C3A C4 1.492(4)
C4 N5 1.480(4)
C4 H4A 0.9700
C4 H4B 0.9700
N5 C6 1.475(4)
N5 S51 1.645(2)
C6 C7 1.525(4)
C6 H6A 0.9700
C6 H6B 0.9700
C7 C7A 1.479(4)
C7 H7A 0.9700
C7 H7B 0.9700
C17 C11 1.505(5)
C17 H17A 0.9700
C17 H17B 0.9700
C11 C16 1.383(5)
C11 C12 1.397(5)
C12 C13 1.374(5)
C12 H12 0.9300
C13 C14 1.361(6)
C13 H13 0.9300
C14 F14 1.353(5)
C14 C15 1.369(7)
C15 C16 1.392(6)
C15 H15 0.9300
C16 H16 0.9300
C31 C32 1.387(4)
C31 C36 1.393(4)
C32 C33 1.379(4)
C32 H32 0.9300
C33 C34 1.375(4)
C33 H33 0.9300
C34 C35 1.385(4)
C34 C37 1.477(5)
C35 C36 1.380(5)
C35 H35 0.9300
C36 H36 0.9300
C37 F31 1.325(4)
C37 F32 1.326(5)
C37 F33 1.337(4)
S51 O51 1.423(3)
S51 O52 1.426(3)
S51 C51 1.749(4)
C51 H51A 0.9600
C51 H51B 0.9600
C51 H51C 0.9600

loop_
_geom_hbond_atom_site_label_D
_geom_hbond_atom_site_label_H
_geom_hbond_atom_site_label_A
_geom_hbond_site_symmetry_A
_geom_hbond_distance_DH
_geom_hbond_distance_HA
_geom_hbond_distance_DA
_geom_hbond_angle_DHA
_geom_hbond_publ_flag
C6 H6A <i>Cg</i>2 5_666 0.97 2.76 3.694(4) 161 no
C33 H33 <i>Cg</i>1 5_666 0.93 2.73 3.595(3) 154 no
C51 H51A N2 3_566 0.96 2.55 3.483(4) 165 no

loop_
_geom_torsion_atom_site_label_1
_geom_torsion_atom_site_label_2
_geom_torsion_atom_site_label_3
_geom_torsion_atom_site_label_4
_geom_torsion
C7A N1 N2 C3 -0.1(3)
C17 N1 N2 C3 177.8(3)
N1 N2 C3 C3A -0.5(3)
N1 N2 C3 C31 176.9(3)
N2 C3 C3A C7A 0.9(3)
C31 C3 C3A C7A -176.2(3)
N2 C3 C3A C4 -178.3(3)
C31 C3 C3A C4 4.6(5)
C7A C3A C4 N5 13.9(4)
C3 C3A C4 N5 -167.0(3)
C3A C4 N5 C6 -45.2(3)
C3A C4 N5 S51 179.6(2)
C4 N5 C6 C7 65.6(3)
S51 N5 C6 C7 -159.4(2)
N5 C6 C7 C7A -47.9(3)
N2 N1 C7A C3A 0.7(3)
C17 N1 C7A C3A -177.0(3)
N2 N1 C7A C7 -178.0(3)
C17 N1 C7A C7 4.3(5)
C3 C3A C7A N1 -0.9(3)
C4 C3A C7A N1 178.4(3)
C3 C3A C7A C7 177.8(3)
C4 C3A C7A C7 -2.9(5)
C6 C7 C7A N1 -161.8(3)
C6 C7 C7A C3A 19.7(4)
C7A N1 C17 C11 90.4(4)
N2 N1 C17 C11 -87.2(3)
N1 C17 C11 C16 -124.1(3)
N1 C17 C11 C12 58.1(4)
C16 C11 C12 C13 0.2(5)
C17 C11 C12 C13 178.1(3)
C11 C12 C13 C14 -1.1(5)
C12 C13 C14 F14 -178.9(3)
C12 C13 C14 C15 1.2(6)
F14 C14 C15 C16 179.6(3)
C13 C14 C15 C16 -0.4(6)
C12 C11 C16 C15 0.5(5)
C17 C11 C16 C15 -177.4(3)
C14 C15 C16 C11 -0.4(6)
N2 C3 C31 C32 162.9(3)
C3A C3 C31 C32 -20.2(5)
N2 C3 C31 C36 -18.1(4)
C3A C3 C31 C36 158.7(3)
C36 C31 C32 C33 -1.4(5)
C3 C31 C32 C33 177.5(3)
C31 C32 C33 C34 1.3(5)
C32 C33 C34 C35 0.3(5)
C32 C33 C34 C37 175.7(3)
C33 C34 C35 C36 -1.7(5)
C37 C34 C35 C36 -177.1(3)
C34 C35 C36 C31 1.5(5)
C32 C31 C36 C35 0.0(5)
C3 C31 C36 C35 -178.9(3)
C33 C34 C37 F31 -85.3(4)
C35 C34 C37 F31 90.1(4)
C33 C34 C37 F32 153.9(3)
C35 C34 C37 F32 -30.7(5)
C33 C34 C37 F33 34.7(5)
C35 C34 C37 F33 -149.9(3)
C6 N5 S51 O51 53.3(3)
C4 N5 S51 O51 -171.2(2)
C6 N5 S51 O52 -178.0(2)
C4 N5 S51 O52 -42.6(3)
C6 N5 S51 C51 -62.2(3)
C4 N5 S51 C51 73.2(2)

_cod_database_fobs_code 2020720
